data_7026325
loop_
_publ_author_name
'Knight, James C.'
'Amoroso, Angelo J.'
'Edwards, Peter G.'
'Prabaharan, Ravi'
'Singh, Neha'

_publ_section_title
;
 The co-ordination chemistry of bis(2,2'-bipyrid-6'-yl)ketone with first
 row transition metals: the reversible interconversion of a mononuclear
 complex and a dinuclear hemiketal containing species.
;
_journal_issue 38
_journal_name_full 'Dalton transactions (Cambridge, England : 2003)'
_journal_page_first 8925
_journal_page_last 8936
_journal_paper_doi 10.1039/c0dt00344a
_journal_volume 39
_journal_year 2010
_chemical_formula_moiety 'C21 H18 Co N4 O3, 2(Cl O4)'
_chemical_formula_sum 'C21 H18 Cl2 Co N4 O11'
_chemical_formula_weight 632.22
_chemical_name_common aja0712
_chemical_name_systematic
;
?
;
_space_group_IT_number 61
_symmetry_cell_setting orthorhombic
_symmetry_space_group_name_Hall '-P 2ac 2ab'
_symmetry_space_group_name_H-M 'P b c a'
_atom_sites_solution_hydrogens geom
_atom_sites_solution_primary direct
_atom_sites_solution_secondary difmap
_audit_creation_method SHELXL-97
_cell_angle_alpha 90.00
_cell_angle_beta 90.00
_cell_angle_gamma 90.00
_cell_formula_units_Z 8
_cell_length_a 11.3538(3)
_cell_length_b 15.1853(5)
_cell_length_c 29.0604(8)
_cell_measurement_reflns_used 17313
_cell_measurement_temperature 150(2)
_cell_measurement_theta_max 27.485
_cell_measurement_theta_min 2.91
_cell_volume 5010.3(3)
_computing_cell_refinement 'HKL Scalepack (Otwinowski & Minor 1997)'
_computing_data_collection 'Collect (Nonius BV, 1997-2000)'
_computing_data_reduction 'HKL Denzo and Scalepack (Otwinowski & Minor 1997)'
_computing_molecular_graphics 'Ortep-3 for Windows (Farrugia, 1997)'
_computing_publication_material 'WinGX publication routines (Farrugia, 1999)'
_computing_structure_refinement 'SHELXL-97 (Sheldrick, 1997)'
_computing_structure_solution 'SHELXS-86 (Sheldrick, 1986)'
_diffrn_ambient_temperature 150(2)
_diffrn_measured_fraction_theta_full 0.993
_diffrn_measured_fraction_theta_max 0.993
_diffrn_measurement_device_type KappaCCD
_diffrn_measurement_method CCD
_diffrn_radiation_monochromator graphite
_diffrn_radiation_source 'fine-focus sealed tube'
_diffrn_radiation_type MoK\a
_diffrn_radiation_wavelength 0.71073
_diffrn_reflns_av_R_equivalents 0.1389
_diffrn_reflns_av_sigmaI/netI 0.1411
_diffrn_reflns_limit_h_max 14
_diffrn_reflns_limit_h_min -9
_diffrn_reflns_limit_k_max 19
_diffrn_reflns_limit_k_min -19
_diffrn_reflns_limit_l_max 37
_diffrn_reflns_limit_l_min -36
_diffrn_reflns_number 20942
_diffrn_reflns_theta_full 27.49
_diffrn_reflns_theta_max 27.49
_diffrn_reflns_theta_min 3.03
_exptl_absorpt_coefficient_mu 0.967
_exptl_absorpt_correction_T_max 0.7668
_exptl_absorpt_correction_T_min 0.7284
_exptl_absorpt_correction_type multi-scan
_exptl_absorpt_process_details 'Sortav (Blessing, 1995)'
_exptl_crystal_colour orange
_exptl_crystal_density_diffrn 1.676
_exptl_crystal_density_method 'not measured'
_exptl_crystal_description block
_exptl_crystal_F_000 2568
_exptl_crystal_size_max 0.35
_exptl_crystal_size_mid 0.33
_exptl_crystal_size_min 0.29
_refine_diff_density_max 0.753
_refine_diff_density_min -0.763
_refine_diff_density_rms 0.173
_refine_ls_extinction_coef 0.0024(6)
_refine_ls_extinction_expression Fc^*^=kFc[1+0.001xFc^2^\l^3^/sin(2\q)]^-1/4^
_refine_ls_extinction_method SHELXL
_refine_ls_goodness_of_fit_ref 1.014
_refine_ls_hydrogen_treatment constr
_refine_ls_matrix_type full
_refine_ls_number_parameters 399
_refine_ls_number_reflns 5707
_refine_ls_number_restraints 138
_refine_ls_restrained_S_all 1.040
_refine_ls_R_factor_all 0.1847
_refine_ls_R_factor_gt 0.0738
_refine_ls_shift/su_max 0.000
_refine_ls_shift/su_mean 0.000
_refine_ls_structure_factor_coef Fsqd
_refine_ls_weighting_details 'calc w=1/[\s^2^(Fo^2^)+(0.1138P)^2^+0.0000P] where P=(Fo^2^+2Fc^2^)/3'
_refine_ls_weighting_scheme calc
_refine_ls_wR_factor_gt 0.1820
_refine_ls_wR_factor_ref 0.2308
_reflns_number_gt 2616
_reflns_number_total 5707
_reflns_threshold_expression >2sigma(I)
_cod_data_source_file c0dt00344a.txt
_cod_data_source_block aja0712
_cod_database_code 7026325

loop_
_symmetry_equiv_pos_as_xyz
'x, y, z'
'-x+1/2, -y, z+1/2'
'x+1/2, -y+1/2, -z'
'-x, y+1/2, -z+1/2'
'-x, -y, -z'
'x-1/2, y, -z-1/2'
'-x-1/2, y-1/2, z'
'x, -y-1/2, z-1/2'

loop_
_atom_site_label
_atom_site_type_symbol
_atom_site_fract_x
_atom_site_fract_y
_atom_site_fract_z
_atom_site_U_iso_or_equiv
_atom_site_adp_type
_atom_site_occupancy
_atom_site_symmetry_multiplicity
_atom_site_calc_flag
_atom_site_refinement_flags
_atom_site_disorder_assembly
_atom_site_disorder_group
C1 C 0.4440(8) 0.2834(4) 0.1954(2) 0.071(2) Uani 1 1 d . . .
C2 C 0.5547(6) 0.2670(4) 0.1685(2) 0.0573(18) Uani 1 1 d . . .
C3 C 0.6456(8) 0.3257(4) 0.1761(3) 0.080(2) Uani 1 1 d . . .
H3 H 0.6388 0.3714 0.1982 0.096 Uiso 1 1 calc R . .
C4 C 0.7455(9) 0.3159(5) 0.1506(3) 0.095(3) Uani 1 1 d . . .
H4 H 0.8070 0.3579 0.1535 0.114 Uiso 1 1 calc R . .
C5 C 0.7594(7) 0.2465(5) 0.1208(3) 0.076(2) Uani 1 1 d . . .
H5 H 0.8299 0.2394 0.1035 0.091 Uiso 1 1 calc R . .
C6 C 0.6668(6) 0.1869(4) 0.11665(19) 0.0534(16) Uani 1 1 d . . .
C7 C 0.6760(6) 0.1061(4) 0.08758(17) 0.0508(15) Uani 1 1 d . . .
C8 C 0.7749(6) 0.0866(5) 0.0622(2) 0.0642(19) Uani 1 1 d . . .
H8 H 0.8391 0.1267 0.0610 0.077 Uiso 1 1 calc R . .
C9 C 0.7793(7) 0.0081(6) 0.0385(2) 0.082(2) Uani 1 1 d . . .
H9 H 0.8473 -0.0077 0.0214 0.098 Uiso 1 1 calc R . .
C10 C 0.6838(8) -0.0465(6) 0.0403(2) 0.084(2) Uani 1 1 d . . .
H10 H 0.6846 -0.1014 0.0247 0.101 Uiso 1 1 calc R . .
C11 C 0.5875(6) -0.0213(5) 0.0648(2) 0.079(2) Uani 1 1 d . . .
H11 H 0.5212 -0.0595 0.0652 0.095 Uiso 1 1 calc R . .
C12 C 0.3231(7) 0.2525(4) 0.18290(18) 0.0599(18) Uani 1 1 d . . .
C13 C 0.2267(9) 0.3041(5) 0.1971(2) 0.081(2) Uani 1 1 d . . .
H13 H 0.2395 0.3580 0.2130 0.098 Uiso 1 1 calc R . .
C14 C 0.1161(10) 0.2767(7) 0.1882(3) 0.103(3) Uani 1 1 d . . .
H14 H 0.0506 0.3124 0.1963 0.123 Uiso 1 1 calc R . .
C15 C 0.0994(8) 0.1981(7) 0.1676(3) 0.089(2) Uani 1 1 d . . .
H15 H 0.0216 0.1778 0.1621 0.107 Uiso 1 1 calc R . .
C16 C 0.1938(6) 0.1467(5) 0.15452(19) 0.0589(17) Uani 1 1 d . . .
C17 C 0.1802(6) 0.0615(5) 0.13152(19) 0.0590(17) Uani 1 1 d . . .
C18 C 0.0735(7) 0.0197(7) 0.1253(3) 0.084(2) Uani 1 1 d . . .
H18 H 0.0036 0.0445 0.1377 0.101 Uiso 1 1 calc R . .
C19 C 0.0685(8) -0.0577(7) 0.1012(3) 0.096(3) Uani 1 1 d . . .
H19 H -0.0048 -0.0865 0.0966 0.115 Uiso 1 1 calc R . .
C20 C 0.1694(9) -0.0930(5) 0.0839(3) 0.089(3) Uani 1 1 d . . .
H20 H 0.1682 -0.1457 0.0664 0.107 Uiso 1 1 calc R . .
C21 C 0.2711(7) -0.0502(5) 0.0926(2) 0.074(2) Uani 1 1 d . . .
H21 H 0.3417 -0.0770 0.0819 0.089 Uiso 1 1 calc R . .
N1 N 0.5645(4) 0.1982(3) 0.13955(15) 0.0478(12) Uani 1 1 d . . .
N2 N 0.5809(4) 0.0535(3) 0.08816(14) 0.0493(12) Uani 1 1 d . . .
N3 N 0.3055(5) 0.1760(3) 0.16099(14) 0.0522(13) Uani 1 1 d . . .
N4 N 0.2815(5) 0.0261(3) 0.11469(16) 0.0544(13) Uani 1 1 d . . .
O1 O 0.4507(5) 0.3328(3) 0.22848(16) 0.0973(18) Uani 1 1 d . . .
O2 O 0.3877(4) 0.1696(3) 0.06492(12) 0.0668(12) Uani 1 1 d . . .
H2A H 0.4444 0.1754 0.0455 0.080 Uiso 1 1 d . . .
H2B H 0.3380 0.2106 0.0584 0.080 Uiso 1 1 d . . .
O3 O 0.4833(4) 0.0222(3) 0.18068(12) 0.0600(11) Uani 1 1 d . . .
H3A H 0.5428 0.0172 0.1992 0.072 Uiso 1 1 d . . .
H3B H 0.4340 -0.0170 0.1889 0.072 Uiso 1 1 d . . .
Cl1 Cl 0.28513(16) 0.06653(10) 0.27814(5) 0.0584(5) Uani 1 1 d D . .
O4 O 0.3119(6) 0.0013(3) 0.24622(17) 0.113(2) Uani 1 1 d D . .
O5 O 0.1781(5) 0.1068(5) 0.2677(2) 0.134(3) Uani 1 1 d D . .
O6 O 0.2799(7) 0.0329(4) 0.32258(16) 0.142(3) Uani 1 1 d D . .
O7 O 0.3698(7) 0.1354(4) 0.2737(2) 0.139(3) Uani 1 1 d D . .
Co1 Co 0.43518(7) 0.10259(5) 0.12609(2) 0.0436(3) Uani 1 1 d . . .
Cl2 Cl 0.0786(6) 0.2207(4) 0.0196(2) 0.0547(9) Uani 0.598(10) 1 d PDU A 1
O8 O 0.0858(11) 0.1370(6) 0.0379(4) 0.149(5) Uani 0.598(10) 1 d PDU A 1
O9 O 0.1829(10) 0.2666(10) 0.0283(5) 0.200(7) Uani 0.598(10) 1 d PDU A 1
O10 O 0.0579(10) 0.2179(7) -0.0272(2) 0.118(4) Uani 0.598(10) 1 d PDU A 1
O11 O -0.0111(9) 0.2688(7) 0.0431(4) 0.136(5) Uani 0.598(10) 1 d PDU A 1
Cl2A Cl 0.0743(9) 0.2331(6) 0.0251(3) 0.0552(11) Uani 0.402(10) 1 d PDU A 2
O8A O 0.0626(14) 0.3160(7) 0.0055(5) 0.122(6) Uani 0.402(10) 1 d PDU A 2
O9A O 0.0073(14) 0.1722(10) -0.0002(5) 0.133(7) Uani 0.402(10) 1 d PDU A 2
O10A O 0.0356(17) 0.2355(12) 0.0702(4) 0.169(9) Uani 0.402(10) 1 d PDU A 2
O11A O 0.1927(11) 0.2035(13) 0.0221(7) 0.173(9) Uani 0.402(10) 1 d PDU A 2

loop_
_atom_site_aniso_label
_atom_site_aniso_U_11
_atom_site_aniso_U_22
_atom_site_aniso_U_33
_atom_site_aniso_U_23
_atom_site_aniso_U_13
_atom_site_aniso_U_12
C1 0.106(7) 0.054(4) 0.053(4) -0.010(3) 0.000(4) 0.017(4)
C2 0.082(5) 0.035(3) 0.055(3) 0.000(3) -0.011(3) 0.003(4)
C3 0.094(7) 0.046(4) 0.101(5) -0.005(4) -0.020(5) -0.014(5)
C4 0.102(8) 0.063(5) 0.122(7) 0.004(5) -0.013(6) -0.029(5)
C5 0.058(5) 0.069(5) 0.101(5) 0.008(4) -0.002(4) -0.019(4)
C6 0.057(4) 0.047(4) 0.056(3) 0.010(3) -0.001(3) -0.006(3)
C7 0.048(4) 0.063(4) 0.042(3) 0.006(3) -0.004(3) 0.008(3)
C8 0.041(4) 0.087(5) 0.065(4) 0.004(4) 0.007(3) 0.002(4)
C9 0.060(5) 0.122(7) 0.063(4) -0.015(4) 0.018(4) 0.018(5)
C10 0.077(6) 0.095(6) 0.080(5) -0.044(4) 0.007(4) 0.007(5)
C11 0.049(5) 0.092(5) 0.095(5) -0.042(4) 0.016(4) -0.009(4)
C12 0.076(5) 0.058(4) 0.046(3) 0.001(3) 0.005(3) 0.022(4)
C13 0.101(7) 0.079(5) 0.065(4) -0.009(4) 0.017(5) 0.036(5)
C14 0.097(8) 0.122(8) 0.089(6) 0.009(5) 0.030(6) 0.052(7)
C15 0.066(6) 0.119(7) 0.081(5) 0.017(5) 0.018(4) 0.028(6)
C16 0.050(4) 0.075(5) 0.052(3) 0.019(3) 0.011(3) 0.022(4)
C17 0.050(5) 0.073(5) 0.054(3) 0.020(3) 0.003(3) 0.000(4)
C18 0.041(5) 0.116(7) 0.095(6) 0.032(5) -0.006(4) -0.008(5)
C19 0.066(6) 0.116(8) 0.107(6) 0.037(6) -0.017(5) -0.040(6)
C20 0.075(7) 0.076(5) 0.117(6) -0.006(4) -0.008(5) -0.034(5)
C21 0.058(5) 0.074(5) 0.091(5) -0.014(4) -0.006(4) -0.016(4)
N1 0.054(3) 0.043(3) 0.046(2) 0.006(2) -0.007(2) 0.002(2)
N2 0.045(3) 0.052(3) 0.050(3) -0.012(2) 0.001(2) -0.003(3)
N3 0.058(4) 0.056(3) 0.043(2) 0.003(2) 0.006(2) 0.013(3)
N4 0.047(3) 0.056(3) 0.061(3) 0.003(2) 0.003(3) -0.001(3)
O1 0.135(5) 0.082(4) 0.075(3) -0.035(3) -0.008(3) 0.014(3)
O2 0.060(3) 0.086(3) 0.054(2) 0.023(2) 0.005(2) 0.010(3)
O3 0.057(3) 0.063(3) 0.060(2) 0.0158(19) 0.000(2) 0.000(2)
Cl1 0.0638(12) 0.0565(10) 0.0549(9) 0.0015(7) 0.0083(8) 0.0077(9)
O4 0.166(6) 0.073(3) 0.099(4) -0.019(3) 0.066(4) -0.020(4)
O5 0.087(5) 0.186(7) 0.129(5) 0.026(4) 0.005(4) 0.055(5)
O6 0.257(9) 0.101(4) 0.066(3) 0.024(3) 0.049(4) 0.077(5)
O7 0.149(6) 0.117(5) 0.152(6) -0.022(4) -0.013(5) -0.061(5)
Co1 0.0436(6) 0.0460(5) 0.0412(4) -0.0025(3) 0.0025(3) 0.0025(4)
Cl2 0.0490(13) 0.0584(16) 0.0568(14) 0.0005(12) -0.0030(11) 0.0056(12)
O8 0.190(8) 0.115(7) 0.143(7) 0.034(6) 0.011(6) 0.034(6)
O9 0.163(9) 0.198(10) 0.238(10) -0.017(7) -0.023(7) -0.031(7)
O10 0.142(7) 0.133(7) 0.081(5) 0.002(5) -0.003(5) 0.017(5)
O11 0.118(7) 0.133(7) 0.155(7) -0.026(6) 0.026(6) 0.044(6)
Cl2A 0.0507(15) 0.0578(17) 0.0571(16) -0.0001(14) -0.0016(13) 0.0035(14)
O8A 0.138(9) 0.107(8) 0.120(8) 0.014(6) -0.009(6) 0.000(7)
O9A 0.132(9) 0.135(9) 0.133(9) -0.033(7) -0.010(7) -0.031(7)
O10A 0.180(11) 0.176(11) 0.150(10) 0.007(7) 0.002(7) 0.004(8)
O11A 0.136(11) 0.185(11) 0.197(11) -0.023(8) -0.029(7) 0.020(8)

loop_
_atom_type_symbol
_atom_type_description
_atom_type_scat_dispersion_real
_atom_type_scat_dispersion_imag
_atom_type_scat_source
C C 0.0033 0.0016 'International Tables Vol C Tables 4.2.6.8 and 6.1.1.4'
H H 0.0000 0.0000 'International Tables Vol C Tables 4.2.6.8 and 6.1.1.4'
N N 0.0061 0.0033 'International Tables Vol C Tables 4.2.6.8 and 6.1.1.4'
O O 0.0106 0.0060 'International Tables Vol C Tables 4.2.6.8 and 6.1.1.4'
Cl Cl 0.1484 0.1585 'International Tables Vol C Tables 4.2.6.8 and 6.1.1.4'
Co Co 0.3494 0.9721 'International Tables Vol C Tables 4.2.6.8 and 6.1.1.4'

loop_
_geom_angle_atom_site_label_1
_geom_angle_atom_site_label_2
_geom_angle_atom_site_label_3
_geom_angle
O1 C1 C12 116.2(7)
O1 C1 C2 117.4(7)
C12 C1 C2 126.1(5)
N1 C2 C3 122.5(7)
N1 C2 C1 121.6(6)
C3 C2 C1 115.9(6)
C4 C3 C2 117.7(7)
C4 C3 H3 121.1
C2 C3 H3 121.1
C3 C4 C5 121.5(8)
C3 C4 H4 119.2
C5 C4 H4 119.2
C4 C5 C6 117.8(8)
C4 C5 H5 121.1
C6 C5 H5 121.1
N1 C6 C5 121.7(6)
N1 C6 C7 116.3(5)
C5 C6 C7 122.0(7)
N2 C7 C8 122.4(6)
N2 C7 C6 115.2(5)
C8 C7 C6 122.5(6)
C7 C8 C9 118.9(7)
C7 C8 H8 120.5
C9 C8 H8 120.5
C10 C9 C8 118.5(7)
C10 C9 H9 120.8
C8 C9 H9 120.8
C11 C10 C9 119.3(7)
C11 C10 H10 120.4
C9 C10 H10 120.4
N2 C11 C10 123.7(7)
N2 C11 H11 118.2
C10 C11 H11 118.2
N3 C12 C13 120.4(7)
N3 C12 C1 121.7(6)
C13 C12 C1 117.8(7)
C14 C13 C12 119.7(8)
C14 C13 H13 120.1
C12 C13 H13 120.1
C15 C14 C13 119.3(8)
C15 C14 H14 120.4
C13 C14 H14 120.4
C14 C15 C16 121.0(9)
C14 C15 H15 119.5
C16 C15 H15 119.5
N3 C16 C15 120.1(7)
N3 C16 C17 116.9(6)
C15 C16 C17 123.0(8)
N4 C17 C18 120.9(7)
N4 C17 C16 115.1(6)
C18 C17 C16 124.0(7)
C19 C18 C17 119.9(8)
C19 C18 H18 120.1
C17 C18 H18 120.1
C20 C19 C18 119.5(8)
C20 C19 H19 120.3
C18 C19 H19 120.3
C21 C20 C19 117.6(8)
C21 C20 H20 121.2
C19 C20 H20 121.2
N4 C21 C20 125.8(8)
N4 C21 H21 117.1
C20 C21 H21 117.1
C2 N1 C6 118.6(5)
C2 N1 Co1 126.4(4)
C6 N1 Co1 114.9(4)
C11 N2 C7 117.2(5)
C11 N2 Co1 127.7(5)
C7 N2 Co1 115.1(4)
C12 N3 C16 119.3(6)
C12 N3 Co1 125.7(5)
C16 N3 Co1 114.4(4)
C21 N4 C17 116.3(6)
C21 N4 Co1 128.7(5)
C17 N4 Co1 115.0(4)
Co1 O2 H2A 114.1
Co1 O2 H2B 134.4
H2A O2 H2B 105.7
Co1 O3 H3A 137.1
Co1 O3 H3B 116.9
H3A O3 H3B 106.0
O6 Cl1 O4 111.5(3)
O6 Cl1 O5 109.1(4)
O4 Cl1 O5 111.0(4)
O6 Cl1 O7 112.5(4)
O4 Cl1 O7 108.3(4)
O5 Cl1 O7 104.3(5)
O3 Co1 N1 94.59(17)
O3 Co1 N3 97.31(17)
N1 Co1 N3 91.9(2)
O3 Co1 O2 172.46(17)
N1 Co1 O2 90.13(17)
N3 Co1 O2 88.39(16)
O3 Co1 N4 90.79(18)
N1 Co1 N4 169.0(2)
N3 Co1 N4 77.9(2)
O2 Co1 N4 85.57(18)
O3 Co1 N2 89.15(17)
N1 Co1 N2 78.16(19)
N3 Co1 N2 168.6(2)
O2 Co1 N2 86.06(17)
N4 Co1 N2 111.5(2)
O8 Cl2 O10 111.2(7)
O8 Cl2 O9 109.9(8)
O10 Cl2 O9 109.7(8)
O8 Cl2 O11 109.2(7)
O10 Cl2 O11 111.4(7)
O9 Cl2 O11 105.3(8)
O10A Cl2A O8A 109.5(9)
O10A Cl2A O9A 109.9(9)
O8A Cl2A O9A 109.3(9)
O10A Cl2A O11A 111.5(10)
O8A Cl2A O11A 110.7(9)
O9A Cl2A O11A 105.9(9)

loop_
_geom_bond_atom_site_label_1
_geom_bond_atom_site_label_2
_geom_bond_distance
C1 O1 1.221(7)
C1 C12 1.496(10)
C1 C2 1.500(10)
C2 N1 1.347(7)
C2 C3 1.382(9)
C3 C4 1.363(11)
C3 H3 0.9500
C4 C5 1.372(11)
C4 H4 0.9500
C5 C6 1.393(9)
C5 H5 0.9500
C6 N1 1.349(7)
C6 C7 1.494(8)
C7 N2 1.343(7)
C7 C8 1.376(9)
C8 C9 1.377(9)
C8 H8 0.9500
C9 C10 1.366(10)
C9 H9 0.9500
C10 C11 1.359(9)
C10 H10 0.9500
C11 N2 1.325(8)
C11 H11 0.9500
C12 N3 1.340(8)
C12 C13 1.408(10)
C13 C14 1.348(12)
C13 H13 0.9500
C14 C15 1.348(12)
C14 H14 0.9500
C15 C16 1.380(9)
C15 H15 0.9500
C16 N3 1.357(8)
C16 C17 1.464(10)
C17 N4 1.360(8)
C17 C18 1.380(10)
C18 C19 1.369(12)
C18 H18 0.9500
C19 C20 1.360(12)
C19 H19 0.9500
C20 C21 1.349(10)
C20 H20 0.9500
C21 N4 1.330(8)
C21 H21 0.9500
N1 Co1 2.102(5)
N2 Co1 2.123(5)
N3 Co1 2.107(5)
N4 Co1 2.122(5)
O2 Co1 2.118(4)
O2 H2A 0.8601
O2 H2B 0.8619
O3 Co1 2.075(4)
O3 H3A 0.8669
O3 H3B 0.8523
Cl1 O6 1.390(5)
Cl1 O4 1.391(4)
Cl1 O5 1.394(6)
Cl1 O7 1.426(6)
Cl2 O8 1.380(8)
Cl2 O10 1.381(7)
Cl2 O9 1.397(9)
Cl2 O11 1.428(8)
Cl2A O10A 1.385(8)
Cl2A O8A 1.387(8)
Cl2A O9A 1.404(9)
Cl2A O11A 1.420(9)
